data_4301720
loop_
_publ_author_name
'Xiao-Yan Tang'
'Rong-Xin Yuan'
'Zhi-Gang Ren'
'Hong-Xi Li'
'Yong Zhang'
'Jian-Ping Lang'

_publ_contact_author_address
;         
College of Chemistry, Chemical Engineering and Materials Science 
Suzhou University, Suzhou 215123, Jiangsu, 
P. R. China
;
_publ_contact_author_email jplang@suda.edu.cn
_publ_contact_author_fax 86-512-65880089
_publ_contact_author_name 'Jian-Ping Lang'
_publ_contact_author_phone 86-512-65882865
_publ_section_title
;
Interactions of a Cationic Mercury(II) Thiolate Complex
[Hg(Tab)2](PF6)2 with N-Donor Ligands
;
_journal_name_full 'Inorganic Chemistry'
_journal_page_first 2639
_journal_page_last 2651
_journal_paper_doi 10.1021/ic8021744
_journal_volume 48
_journal_year 2009
_chemical_formula_moiety 'C26 H38 Hg N6 S2, 2(F6 P)'
_chemical_formula_sum 'C26 H38 F12 Hg N6 P2 S2'
_chemical_formula_weight 989.29
_chemical_name_systematic
; 
 ? 
;
_space_group_IT_number 2
_symmetry_cell_setting triclinic
_symmetry_space_group_name_Hall '-P 1'
_symmetry_space_group_name_H-M 'P -1'
_atom_sites_solution_hydrogens geom
_atom_sites_solution_primary direct
_atom_sites_solution_secondary difmap
_cell_angle_alpha 67.23(3)
_cell_angle_beta 89.83(3)
_cell_angle_gamma 89.33(3)
_cell_formula_units_Z 2
_cell_length_a 5.8189(12)
_cell_length_b 17.263(3)
_cell_length_c 19.112(4)
_cell_measurement_reflns_used 6497
_cell_measurement_temperature 133(2)
_cell_measurement_theta_max 25.3491
_cell_measurement_theta_min 3.0448
_cell_volume 1770.1(7)
_computing_cell_refinement 'CrystalClear, Ver. 1.30 (Rigaku/MSC, 2001)'
_computing_data_collection 'CrystalClear, Ver. 1.30 (Rigaku/MSC, 2001)'
_computing_data_reduction 'CrystalStructure, Ver. 3.60 (Rigaku/MSC, 2004)'
_computing_molecular_graphics 'SHELXL-97 (Sheldrick, 1997)'
_computing_publication_material 'SHELXL-97 (Sheldrick, 1997)'
_computing_structure_refinement 'SHELXL-97 (Sheldrick, 1997)'
_computing_structure_solution 'SHELXS-97 (Sheldrick, 1990)'
_diffrn_ambient_temperature 133(2)
_diffrn_measured_fraction_theta_full 0.993
_diffrn_measured_fraction_theta_max 0.993
_diffrn_measurement_device_type 'Rigaku Mercury'
_diffrn_measurement_method \w
_diffrn_radiation_monochromator graphite
_diffrn_radiation_source 'fine-focus sealed tube'
_diffrn_radiation_type MoK\a
_diffrn_radiation_wavelength 0.71073
_diffrn_reflns_av_R_equivalents 0.0522
_diffrn_reflns_av_sigmaI/netI 0.0627
_diffrn_reflns_limit_h_max 7
_diffrn_reflns_limit_h_min -6
_diffrn_reflns_limit_k_max 20
_diffrn_reflns_limit_k_min -20
_diffrn_reflns_limit_l_max 23
_diffrn_reflns_limit_l_min -23
_diffrn_reflns_number 17393
_diffrn_reflns_theta_full 25.35
_diffrn_reflns_theta_max 25.35
_diffrn_reflns_theta_min 3.05
_diffrn_standards_decay_% 0
_diffrn_standards_interval_count 0
_diffrn_standards_interval_time 0
_diffrn_standards_number 0
_exptl_absorpt_coefficient_mu 4.649
_exptl_absorpt_correction_T_max 0.8309
_exptl_absorpt_correction_T_min 0.2545
_exptl_absorpt_correction_type multi-scan
_exptl_absorpt_process_details 'Jacobson, R. (1998) Private communication to Rigaku Corp.'
_exptl_crystal_colour colorless
_exptl_crystal_density_diffrn 1.856
_exptl_crystal_density_method 'not measured'
_exptl_crystal_description block
_exptl_crystal_F_000 972
_exptl_crystal_size_max 0.31
_exptl_crystal_size_mid 0.30
_exptl_crystal_size_min 0.04
_refine_diff_density_max 1.135
_refine_diff_density_min -1.028
_refine_diff_density_rms 0.137
_refine_ls_extinction_method none
_refine_ls_goodness_of_fit_ref 1.055
_refine_ls_hydrogen_treatment constr
_refine_ls_matrix_type full
_refine_ls_number_parameters 450
_refine_ls_number_reflns 6389
_refine_ls_number_restraints 0
_refine_ls_restrained_S_all 1.055
_refine_ls_R_factor_all 0.0488
_refine_ls_R_factor_gt 0.0410
_refine_ls_shift/su_max 0.003
_refine_ls_shift/su_mean 0.000
_refine_ls_structure_factor_coef Fsqd
_refine_ls_weighting_details 'calc w=1/[\s^2^(Fo^2^)+(0.0391P)^2^+1.6245P] where P=(Fo^2^+2Fc^2^)/3'
_refine_ls_weighting_scheme calc
_refine_ls_wR_factor_gt 0.0909
_refine_ls_wR_factor_ref 0.0951
_reflns_number_gt 5664
_reflns_number_total 6389
_reflns_threshold_expression >2sigma(I)
_cod_data_source_file ic8021744_si_002_04.cif
_cod_data_source_block 5
_cod_depositor_comments
;
The following automatic conversions were performed:
'_symmetry_cell_setting' value 'Triclinic' changed to 'triclinic'
according to '/home/saulius/struct/CIF-dictionaries/cif_core.dic'
dictionary named 'cif_core.dic' version 2.4.1 from 2010-06-29.

Automatic conversion script
Id: cif_fix_enum 1527 2010-12-29 10:47:43Z saulius 
;
_cod_database_code 4301720

loop_
_symmetry_equiv_pos_as_xyz
'x, y, z'
'-x, -y, -z'

loop_
_atom_site_label
_atom_site_type_symbol
_atom_site_fract_x
_atom_site_fract_y
_atom_site_fract_z
_atom_site_U_iso_or_equiv
_atom_site_adp_type
_atom_site_occupancy
_atom_site_symmetry_multiplicity
_atom_site_calc_flag
_atom_site_refinement_flags
_atom_site_disorder_assembly
_atom_site_disorder_group
Hg1 Hg 0.94199(4) 0.253349(14) 0.498046(12) 0.02542(9) Uani 1 1 d . . .
S1 S 0.9152(3) 0.34379(10) 0.56482(8) 0.0306(4) Uani 1 1 d . . .
S2 S 0.9119(3) 0.16136(10) 0.43338(8) 0.0299(4) Uani 1 1 d . . .
N1 N 0.4999(7) 0.1748(3) 0.8774(3) 0.0192(10) Uani 1 1 d . . .
N2 N 0.4604(7) 0.3191(3) 0.1251(3) 0.0199(10) Uani 1 1 d . . .
N3 N 1.2034(9) 0.3694(3) 0.4126(3) 0.0332(12) Uani 1 1 d . . .
N4 N 1.4629(9) 0.4686(3) 0.3818(3) 0.0329(12) Uani 1 1 d . . .
N5 N 1.2008(9) 0.1339(3) 0.5844(3) 0.0329(12) Uani 1 1 d . . .
N6 N 1.4719(8) 0.0365(3) 0.6170(3) 0.0279(11) Uani 1 1 d . . .
C1 C 0.7935(9) 0.2882(3) 0.6547(3) 0.0219(12) Uani 1 1 d . . .
C2 C 0.8509(10) 0.3145(4) 0.7127(3) 0.0280(14) Uani 1 1 d . . .
H2A H 0.9575 0.3587 0.7028 0.034 Uiso 1 1 calc R . .
C3 C 0.7561(10) 0.2776(3) 0.7843(3) 0.0247(13) Uani 1 1 d . . .
H3A H 0.7973 0.2968 0.8229 0.030 Uiso 1 1 calc R . .
C4 C 0.6002(9) 0.2123(3) 0.8000(3) 0.0190(12) Uani 1 1 d . . .
C5 C 0.5440(10) 0.1855(4) 0.7434(3) 0.0274(13) Uani 1 1 d . . .
H5A H 0.4391 0.1407 0.7535 0.033 Uiso 1 1 calc R . .
C6 C 0.6386(11) 0.2232(4) 0.6717(3) 0.0303(14) Uani 1 1 d . . .
H6A H 0.5961 0.2041 0.6332 0.036 Uiso 1 1 calc R . .
C7 C 0.3631(10) 0.2404(3) 0.8933(3) 0.0275(13) Uani 1 1 d . . .
H7A H 0.4646 0.2861 0.8914 0.041 Uiso 1 1 calc R . .
H7B H 0.2940 0.2152 0.9439 0.041 Uiso 1 1 calc R . .
H7C H 0.2415 0.2627 0.8552 0.041 Uiso 1 1 calc R . .
C8 C 0.3399(10) 0.1034(4) 0.8865(3) 0.0287(14) Uani 1 1 d . . .
H8A H 0.4258 0.0581 0.8790 0.043 Uiso 1 1 calc R . .
H8B H 0.2163 0.1235 0.8488 0.043 Uiso 1 1 calc R . .
H8C H 0.2738 0.0823 0.9376 0.043 Uiso 1 1 calc R . .
C9 C 0.6864(10) 0.1412(4) 0.9359(3) 0.0267(13) Uani 1 1 d . . .
H9A H 0.7909 0.1867 0.9323 0.040 Uiso 1 1 calc R . .
H9B H 0.7722 0.0967 0.9269 0.040 Uiso 1 1 calc R . .
H9C H 0.6177 0.1182 0.9866 0.040 Uiso 1 1 calc R . .
C10 C 0.7824(9) 0.2132(3) 0.3437(3) 0.0204(12) Uani 1 1 d . . .
C11 C 0.6521(12) 0.2861(4) 0.3216(4) 0.0404(17) Uani 1 1 d . . .
H11A H 0.6305 0.3131 0.3561 0.048 Uiso 1 1 calc R . .
C12 C 0.5531(12) 0.3205(4) 0.2510(4) 0.0370(16) Uani 1 1 d . . .
H12A H 0.4663 0.3713 0.2366 0.044 Uiso 1 1 calc R . .
C13 C 0.5800(9) 0.2813(3) 0.2012(3) 0.0183(11) Uani 1 1 d . . .
C14 C 0.7059(9) 0.2087(4) 0.2208(3) 0.0251(13) Uani 1 1 d . . .
H14A H 0.7232 0.1813 0.1865 0.030 Uiso 1 1 calc R . .
C15 C 0.8081(10) 0.1755(3) 0.2922(3) 0.0244(13) Uani 1 1 d . . .
H15A H 0.8982 0.1256 0.3060 0.029 Uiso 1 1 calc R . .
C16 C 0.5089(10) 0.4110(3) 0.0867(3) 0.0277(14) Uani 1 1 d . . .
H16A H 0.4352 0.4334 0.0367 0.042 Uiso 1 1 calc R . .
H16B H 0.6752 0.4193 0.0808 0.042 Uiso 1 1 calc R . .
H16C H 0.4479 0.4405 0.1176 0.042 Uiso 1 1 calc R . .
C17 C 0.5344(10) 0.2781(4) 0.0722(3) 0.0247(13) Uani 1 1 d . . .
H17A H 0.4528 0.3046 0.0238 0.037 Uiso 1 1 calc R . .
H17B H 0.4985 0.2182 0.0947 0.037 Uiso 1 1 calc R . .
H17C H 0.7004 0.2850 0.0635 0.037 Uiso 1 1 calc R . .
C18 C 0.2058(9) 0.3075(4) 0.1370(4) 0.0283(14) Uani 1 1 d . . .
H18A H 0.1271 0.3308 0.0878 0.042 Uiso 1 1 calc R . .
H18B H 0.1518 0.3367 0.1690 0.042 Uiso 1 1 calc R . .
H18C H 0.1725 0.2475 0.1620 0.042 Uiso 1 1 calc R . .
C19 C 1.3731(11) 0.4019(4) 0.4375(4) 0.0339(15) Uani 1 1 d . . .
H19A H 1.4252 0.3806 0.4886 0.041 Uiso 1 1 calc R . .
C20 C 1.3427(12) 0.4797(4) 0.3170(4) 0.0416(17) Uani 1 1 d . . .
H20A H 1.3659 0.5219 0.2679 0.050 Uiso 1 1 calc R . .
C21 C 1.1842(12) 0.4182(4) 0.3374(4) 0.0386(16) Uani 1 1 d . . .
H21A H 1.0751 0.4102 0.3040 0.046 Uiso 1 1 calc R . .
C22 C 1.6503(12) 0.5204(4) 0.3892(5) 0.051(2) Uani 1 1 d . . .
H22A H 1.7074 0.4975 0.4415 0.076 Uiso 1 1 calc R . .
H22B H 1.5941 0.5780 0.3763 0.076 Uiso 1 1 calc R . .
H22C H 1.7751 0.5205 0.3546 0.076 Uiso 1 1 calc R . .
C23 C 1.3764(10) 0.1015(4) 0.5604(4) 0.0306(14) Uani 1 1 d . . .
H23A H 1.4282 0.1219 0.5094 0.037 Uiso 1 1 calc R . .
C24 C 1.3539(11) 0.0271(4) 0.6814(4) 0.0334(15) Uani 1 1 d . . .
H24A H 1.3833 -0.0131 0.7311 0.040 Uiso 1 1 calc R . .
C25 C 1.1873(11) 0.0865(4) 0.6604(3) 0.0313(14) Uani 1 1 d . . .
H25A H 1.0762 0.0944 0.6937 0.038 Uiso 1 1 calc R . .
C26 C 1.6653(12) -0.0160(4) 0.6119(4) 0.0424(17) Uani 1 1 d . . .
H26A H 1.7257 0.0060 0.5601 0.064 Uiso 1 1 calc R . .
H26B H 1.6132 -0.0737 0.6251 0.064 Uiso 1 1 calc R . .
H26C H 1.7865 -0.0156 0.6473 0.064 Uiso 1 1 calc R . .
P1 P 0.0936(2) 0.06767(9) 0.12306(8) 0.0196(3) Uani 1 1 d . . .
F1 F -0.1656(6) 0.0577(2) 0.1510(2) 0.0455(10) Uani 1 1 d . . .
F2 F 0.0226(6) 0.0422(2) 0.0543(2) 0.0357(8) Uani 1 1 d . . .
F3 F 0.1427(7) -0.0286(2) 0.1736(2) 0.0388(9) Uani 1 1 d . . .
F4 F 0.0443(6) 0.1645(2) 0.0714(2) 0.0371(9) Uani 1 1 d . . .
F5 F 0.1652(7) 0.0936(2) 0.1918(2) 0.0416(9) Uani 1 1 d . . .
F6 F 0.3534(6) 0.0780(2) 0.0941(2) 0.0447(10) Uani 1 1 d . . .
P2 P 0.0038(2) 0.57263(9) 0.11012(9) 0.0210(3) Uani 1 1 d . . .
F7 F -0.0776(6) 0.5875(2) 0.18385(18) 0.0313(8) Uani 1 1 d . . .
F8 F 0.0333(6) 0.6725(2) 0.0661(2) 0.0382(9) Uani 1 1 d . . .
F9 F 0.2633(6) 0.5652(2) 0.1380(2) 0.0439(10) Uani 1 1 d . . .
F10 F 0.0860(6) 0.5591(2) 0.0359(2) 0.0417(9) Uani 1 1 d . . .
F11 F -0.0253(7) 0.4737(2) 0.1539(2) 0.0401(9) Uani 1 1 d . . .
F12 F -0.2556(6) 0.5814(2) 0.0812(2) 0.0380(9) Uani 1 1 d . . .

loop_
_atom_site_aniso_label
_atom_site_aniso_U_11
_atom_site_aniso_U_22
_atom_site_aniso_U_33
_atom_site_aniso_U_23
_atom_site_aniso_U_13
_atom_site_aniso_U_12
Hg1 0.02675(15) 0.03239(15) 0.01923(13) -0.01231(11) -0.00123(9) 0.00108(9)
S1 0.0435(9) 0.0296(9) 0.0187(7) -0.0094(7) 0.0069(7) -0.0053(7)
S2 0.0420(9) 0.0297(8) 0.0187(7) -0.0104(7) -0.0088(7) 0.0087(7)
N1 0.018(2) 0.021(2) 0.020(2) -0.010(2) 0.0033(19) -0.0024(18)
N2 0.022(2) 0.017(2) 0.021(2) -0.008(2) -0.005(2) -0.0019(18)
N3 0.041(3) 0.042(3) 0.018(3) -0.012(2) 0.007(2) -0.005(2)
N4 0.040(3) 0.026(3) 0.032(3) -0.011(2) 0.005(3) 0.002(2)
N5 0.035(3) 0.040(3) 0.026(3) -0.016(3) -0.005(2) 0.005(2)
N6 0.028(3) 0.026(3) 0.030(3) -0.012(2) -0.006(2) 0.001(2)
C1 0.023(3) 0.019(3) 0.020(3) -0.005(2) -0.001(2) 0.003(2)
C2 0.036(4) 0.026(3) 0.024(3) -0.012(3) 0.006(3) -0.012(3)
C3 0.028(3) 0.026(3) 0.025(3) -0.015(3) -0.001(3) -0.007(2)
C4 0.020(3) 0.017(3) 0.022(3) -0.010(2) 0.003(2) -0.001(2)
C5 0.031(3) 0.027(3) 0.030(3) -0.018(3) 0.004(3) -0.011(2)
C6 0.041(4) 0.038(4) 0.019(3) -0.020(3) 0.001(3) -0.005(3)
C7 0.034(3) 0.018(3) 0.032(3) -0.012(3) 0.008(3) 0.003(2)
C8 0.032(3) 0.024(3) 0.031(3) -0.011(3) 0.008(3) -0.011(2)
C9 0.023(3) 0.033(3) 0.021(3) -0.006(3) -0.004(2) 0.005(2)
C10 0.023(3) 0.018(3) 0.018(3) -0.004(2) -0.001(2) 0.000(2)
C11 0.060(5) 0.040(4) 0.031(4) -0.026(3) -0.013(3) 0.021(3)
C12 0.053(4) 0.032(4) 0.031(4) -0.019(3) -0.010(3) 0.021(3)
C13 0.023(3) 0.017(3) 0.013(3) -0.005(2) -0.006(2) 0.004(2)
C14 0.020(3) 0.031(3) 0.029(3) -0.017(3) 0.000(2) 0.004(2)
C15 0.026(3) 0.020(3) 0.027(3) -0.009(3) -0.005(3) 0.004(2)
C16 0.033(3) 0.019(3) 0.029(3) -0.008(3) -0.001(3) -0.006(2)
C17 0.030(3) 0.027(3) 0.021(3) -0.014(3) -0.005(3) 0.004(2)
C18 0.022(3) 0.025(3) 0.037(4) -0.011(3) -0.004(3) -0.005(2)
C19 0.035(4) 0.038(4) 0.027(3) -0.010(3) 0.008(3) -0.001(3)
C20 0.056(5) 0.033(4) 0.031(4) -0.008(3) 0.004(3) 0.010(3)
C21 0.043(4) 0.044(4) 0.032(4) -0.018(3) 0.000(3) 0.004(3)
C22 0.037(4) 0.043(4) 0.078(6) -0.029(4) 0.005(4) -0.006(3)
C23 0.029(3) 0.036(4) 0.025(3) -0.010(3) -0.004(3) 0.000(3)
C24 0.043(4) 0.028(3) 0.030(3) -0.011(3) -0.005(3) -0.005(3)
C25 0.039(4) 0.036(4) 0.025(3) -0.018(3) -0.003(3) -0.004(3)
C26 0.040(4) 0.038(4) 0.052(4) -0.020(4) -0.001(3) 0.007(3)
P1 0.0211(7) 0.0174(7) 0.0215(8) -0.0089(6) 0.0009(6) 0.0002(6)
F1 0.028(2) 0.051(2) 0.065(3) -0.031(2) 0.0159(19) -0.0063(17)
F2 0.046(2) 0.033(2) 0.034(2) -0.0203(17) -0.0076(17) 0.0004(16)
F3 0.060(3) 0.0172(18) 0.035(2) -0.0052(16) 0.0003(18) 0.0060(16)
F4 0.052(2) 0.0210(18) 0.035(2) -0.0080(16) -0.0074(18) 0.0044(15)
F5 0.064(3) 0.035(2) 0.034(2) -0.0219(18) -0.0122(19) 0.0019(18)
F6 0.0243(19) 0.049(2) 0.061(3) -0.021(2) 0.0116(18) -0.0063(16)
P2 0.0191(7) 0.0216(8) 0.0256(8) -0.0126(7) -0.0047(6) 0.0023(6)
F7 0.037(2) 0.034(2) 0.0264(19) -0.0154(16) 0.0035(16) 0.0017(15)
F8 0.053(2) 0.0217(19) 0.039(2) -0.0101(17) 0.0127(18) -0.0071(16)
F9 0.0234(19) 0.065(3) 0.058(3) -0.039(2) -0.0113(18) 0.0059(17)
F10 0.049(2) 0.049(2) 0.038(2) -0.0303(19) 0.0003(18) 0.0054(18)
F11 0.062(3) 0.0154(18) 0.040(2) -0.0082(17) -0.0074(19) 0.0041(16)
F12 0.0260(19) 0.045(2) 0.045(2) -0.0195(19) -0.0128(17) 0.0038(15)

loop_
_atom_type_symbol
_atom_type_description
_atom_type_scat_dispersion_real
_atom_type_scat_dispersion_imag
_atom_type_scat_source
C C 0.0033 0.0016 'International Tables Vol C Tables 4.2.6.8 and 6.1.1.4'
H H 0.0000 0.0000 'International Tables Vol C Tables 4.2.6.8 and 6.1.1.4'
F F 0.0171 0.0103 'International Tables Vol C Tables 4.2.6.8 and 6.1.1.4'
Hg Hg -2.3894 9.2266 'International Tables Vol C Tables 4.2.6.8 and 6.1.1.4'
N N 0.0061 0.0033 'International Tables Vol C Tables 4.2.6.8 and 6.1.1.4'
P P 0.1023 0.0942 'International Tables Vol C Tables 4.2.6.8 and 6.1.1.4'
S S 0.1246 0.1234 'International Tables Vol C Tables 4.2.6.8 and 6.1.1.4'

loop_
_geom_angle_atom_site_label_1
_geom_angle_atom_site_label_2
_geom_angle_atom_site_label_3
_geom_angle
_geom_angle_site_symmetry_1
_geom_angle_site_symmetry_3
_geom_angle_publ_flag
S2 Hg1 S1 171.92(6) . . ?
S2 Hg1 N3 103.57(12) . . ?
S1 Hg1 N3 82.06(12) . . ?
S2 Hg1 N5 81.34(12) . . ?
S1 Hg1 N5 102.68(12) . . ?
N3 Hg1 N5 107.39(17) . . ?
C1 S1 Hg1 108.91(19) . . ?
C10 S2 Hg1 110.64(19) . . ?
C4 N1 C7 109.7(4) . . ?
C4 N1 C9 110.5(4) . . ?
C7 N1 C9 109.2(4) . . ?
C4 N1 C8 112.5(4) . . ?
C7 N1 C8 107.3(4) . . ?
C9 N1 C8 107.6(4) . . ?
C16 N2 C17 107.5(4) . . ?
C16 N2 C18 108.9(4) . . ?
C17 N2 C18 108.0(4) . . ?
C16 N2 C13 111.1(4) . . ?
C17 N2 C13 112.4(4) . . ?
C18 N2 C13 108.9(4) . . ?
C19 N3 C21 105.3(5) . . ?
C19 N3 Hg1 124.2(4) . . ?
C21 N3 Hg1 129.9(4) . . ?
C19 N4 C20 106.9(6) . . ?
C19 N4 C22 126.4(6) . . ?
C20 N4 C22 126.6(6) . . ?
C23 N5 C25 104.8(5) . . ?
C23 N5 Hg1 124.4(4) . . ?
C25 N5 Hg1 130.7(4) . . ?
C23 N6 C24 107.1(5) . . ?
C23 N6 C26 127.2(6) . . ?
C24 N6 C26 125.6(5) . . ?
C6 C1 C2 117.4(5) . . ?
C6 C1 S1 125.6(4) . . ?
C2 C1 S1 117.0(4) . . ?
C3 C2 C1 121.4(5) . . ?
C3 C2 H2A 119.3 . . ?
C1 C2 H2A 119.3 . . ?
C2 C3 C4 120.1(5) . . ?
C2 C3 H3A 120.0 . . ?
C4 C3 H3A 120.0 . . ?
C5 C4 C3 118.9(5) . . ?
C5 C4 N1 122.5(5) . . ?
C3 C4 N1 118.6(5) . . ?
C4 C5 C6 120.6(5) . . ?
C4 C5 H5A 119.7 . . ?
C6 C5 H5A 119.7 . . ?
C5 C6 C1 121.6(5) . . ?
C5 C6 H6A 119.2 . . ?
C1 C6 H6A 119.2 . . ?
N1 C7 H7A 109.5 . . ?
N1 C7 H7B 109.5 . . ?
H7A C7 H7B 109.5 . . ?
N1 C7 H7C 109.5 . . ?
H7A C7 H7C 109.5 . . ?
H7B C7 H7C 109.5 . . ?
N1 C8 H8A 109.5 . . ?
N1 C8 H8B 109.5 . . ?
H8A C8 H8B 109.5 . . ?
N1 C8 H8C 109.5 . . ?
H8A C8 H8C 109.5 . . ?
H8B C8 H8C 109.5 . . ?
N1 C9 H9A 109.5 . . ?
N1 C9 H9B 109.5 . . ?
H9A C9 H9B 109.5 . . ?
N1 C9 H9C 109.5 . . ?
H9A C9 H9C 109.5 . . ?
H9B C9 H9C 109.5 . . ?
C15 C10 C11 117.6(5) . . ?
C15 C10 S2 116.6(4) . . ?
C11 C10 S2 125.8(5) . . ?
C12 C11 C10 121.4(6) . . ?
C12 C11 H11A 119.3 . . ?
C10 C11 H11A 119.3 . . ?
C11 C12 C13 119.7(5) . . ?
C11 C12 H12A 120.1 . . ?
C13 C12 H12A 120.1 . . ?
C14 C13 C12 120.8(5) . . ?
C14 C13 N2 120.9(5) . . ?
C12 C13 N2 118.3(5) . . ?
C13 C14 C15 118.6(5) . . ?
C13 C14 H14A 120.7 . . ?
C15 C14 H14A 120.7 . . ?
C10 C15 C14 121.8(5) . . ?
C10 C15 H15A 119.1 . . ?
C14 C15 H15A 119.1 . . ?
N2 C16 H16A 109.5 . . ?
N2 C16 H16B 109.5 . . ?
H16A C16 H16B 109.5 . . ?
N2 C16 H16C 109.5 . . ?
H16A C16 H16C 109.5 . . ?
H16B C16 H16C 109.5 . . ?
N2 C17 H17A 109.5 . . ?
N2 C17 H17B 109.5 . . ?
H17A C17 H17B 109.5 . . ?
N2 C17 H17C 109.5 . . ?
H17A C17 H17C 109.5 . . ?
H17B C17 H17C 109.5 . . ?
N2 C18 H18A 109.5 . . ?
N2 C18 H18B 109.5 . . ?
H18A C18 H18B 109.5 . . ?
N2 C18 H18C 109.5 . . ?
H18A C18 H18C 109.5 . . ?
H18B C18 H18C 109.5 . . ?
N3 C19 N4 111.6(6) . . ?
N3 C19 H19A 124.2 . . ?
N4 C19 H19A 124.2 . . ?
C21 C20 N4 105.9(6) . . ?
C21 C20 H20A 127.1 . . ?
N4 C20 H20A 127.1 . . ?
C20 C21 N3 110.3(6) . . ?
C20 C21 H21A 124.9 . . ?
N3 C21 H21A 124.9 . . ?
N4 C22 H22A 109.5 . . ?
N4 C22 H22B 109.5 . . ?
H22A C22 H22B 109.5 . . ?
N4 C22 H22C 109.5 . . ?
H22A C22 H22C 109.5 . . ?
H22B C22 H22C 109.5 . . ?
N5 C23 N6 111.6(6) . . ?
N5 C23 H23A 124.2 . . ?
N6 C23 H23A 124.2 . . ?
C25 C24 N6 106.1(5) . . ?
C25 C24 H24A 126.9 . . ?
N6 C24 H24A 126.9 . . ?
C24 C25 N5 110.3(6) . . ?
C24 C25 H25A 124.8 . . ?
N5 C25 H25A 124.8 . . ?
N6 C26 H26A 109.5 . . ?
N6 C26 H26B 109.5 . . ?
H26A C26 H26B 109.5 . . ?
N6 C26 H26C 109.5 . . ?
H26A C26 H26C 109.5 . . ?
H26B C26 H26C 109.5 . . ?
F3 P1 F1 90.3(2) . . ?
F3 P1 F6 90.0(2) . . ?
F1 P1 F6 179.4(2) . . ?
F3 P1 F2 89.4(2) . . ?
F1 P1 F2 89.8(2) . . ?
F6 P1 F2 89.6(2) . . ?
F3 P1 F5 90.8(2) . . ?
F1 P1 F5 90.3(2) . . ?
F6 P1 F5 90.2(2) . . ?
F2 P1 F5 179.8(2) . . ?
F3 P1 F4 179.5(2) . . ?
F1 P1 F4 89.9(2) . . ?
F6 P1 F4 89.8(2) . . ?
F2 P1 F4 90.15(19) . . ?
F5 P1 F4 89.68(19) . . ?
F9 P2 F12 179.2(3) . . ?
F9 P2 F11 90.2(2) . . ?
F12 P2 F11 90.6(2) . . ?
F9 P2 F10 89.8(2) . . ?
F12 P2 F10 89.9(2) . . ?
F11 P2 F10 90.3(2) . . ?
F9 P2 F7 90.1(2) . . ?
F12 P2 F7 90.16(19) . . ?
F11 P2 F7 90.4(2) . . ?
F10 P2 F7 179.3(2) . . ?
F9 P2 F8 89.7(2) . . ?
F12 P2 F8 89.5(2) . . ?
F11 P2 F8 179.9(2) . . ?
F10 P2 F8 89.8(2) . . ?
F7 P2 F8 89.47(19) . . ?

loop_
_geom_bond_atom_site_label_1
_geom_bond_atom_site_label_2
_geom_bond_distance
_geom_bond_site_symmetry_2
_geom_bond_publ_flag
Hg1 S2 2.3678(16) . ?
Hg1 S1 2.3718(16) . ?
Hg1 N3 2.553(5) . ?
Hg1 N5 2.559(5) . ?
S1 C1 1.763(6) . ?
S2 C10 1.764(5) . ?
N1 C4 1.486(7) . ?
N1 C7 1.501(7) . ?
N1 C9 1.501(7) . ?
N1 C8 1.509(7) . ?
N2 C16 1.498(7) . ?
N2 C17 1.500(7) . ?
N2 C18 1.502(7) . ?
N2 C13 1.513(6) . ?
N3 C19 1.320(8) . ?
N3 C21 1.359(8) . ?
N4 C19 1.340(8) . ?
N4 C20 1.370(8) . ?
N4 C22 1.459(8) . ?
N5 C23 1.322(8) . ?
N5 C25 1.366(8) . ?
N6 C23 1.337(7) . ?
N6 C24 1.362(8) . ?
N6 C26 1.464(8) . ?
C1 C6 1.384(8) . ?
C1 C2 1.393(8) . ?
C2 C3 1.382(8) . ?
C2 H2A 0.9500 . ?
C3 C4 1.395(7) . ?
C3 H3A 0.9500 . ?
C4 C5 1.371(8) . ?
C5 C6 1.385(8) . ?
C5 H5A 0.9500 . ?
C6 H6A 0.9500 . ?
C7 H7A 0.9800 . ?
C7 H7B 0.9800 . ?
C7 H7C 0.9800 . ?
C8 H8A 0.9800 . ?
C8 H8B 0.9800 . ?
C8 H8C 0.9800 . ?
C9 H9A 0.9800 . ?
C9 H9B 0.9800 . ?
C9 H9C 0.9800 . ?
C10 C15 1.379(8) . ?
C10 C11 1.381(8) . ?
C11 C12 1.372(9) . ?
C11 H11A 0.9500 . ?
C12 C13 1.373(8) . ?
C12 H12A 0.9500 . ?
C13 C14 1.366(7) . ?
C14 C15 1.392(8) . ?
C14 H14A 0.9500 . ?
C15 H15A 0.9500 . ?
C16 H16A 0.9800 . ?
C16 H16B 0.9800 . ?
C16 H16C 0.9800 . ?
C17 H17A 0.9800 . ?
C17 H17B 0.9800 . ?
C17 H17C 0.9800 . ?
C18 H18A 0.9800 . ?
C18 H18B 0.9800 . ?
C18 H18C 0.9800 . ?
C19 H19A 0.9500 . ?
C20 C21 1.354(10) . ?
C20 H20A 0.9500 . ?
C21 H21A 0.9500 . ?
C22 H22A 0.9800 . ?
C22 H22B 0.9800 . ?
C22 H22C 0.9800 . ?
C23 H23A 0.9500 . ?
C24 C25 1.346(9) . ?
C24 H24A 0.9500 . ?
C25 H25A 0.9500 . ?
C26 H26A 0.9800 . ?
C26 H26B 0.9800 . ?
C26 H26C 0.9800 . ?
P1 F3 1.588(4) . ?
P1 F1 1.588(4) . ?
P1 F6 1.596(4) . ?
P1 F2 1.596(4) . ?
P1 F5 1.601(4) . ?
P1 F4 1.602(4) . ?
P2 F9 1.590(4) . ?
P2 F12 1.594(4) . ?
P2 F11 1.595(4) . ?
P2 F10 1.596(4) . ?
P2 F7 1.596(4) . ?
P2 F8 1.610(4) . ?

loop_
_geom_hbond_atom_site_label_D
_geom_hbond_atom_site_label_H
_geom_hbond_atom_site_label_A
_geom_hbond_distance_DH
_geom_hbond_distance_HA
_geom_hbond_distance_DA
_geom_hbond_angle_DHA
_geom_hbond_site_symmetry_A
C8 H8A F6 0.98 2.54 3.478(7) 161.4 2_656
C24 H24A F1 0.95 2.44 3.160(8) 132.9 2_656
C8 H8C F2 0.98 2.53 3.493(7) 167.4 1_556
C9 H9C F6 0.98 2.44 3.399(7) 164.6 1_556
C16 H16B F10 0.98 2.53 3.221(7) 127.6 2_665
C17 H17A F12 0.98 2.47 3.397(7) 156.8 2_565
C18 H18B F11 0.98 2.48 3.282(7) 138.8 .
C18 H18C F5 0.98 2.49 3.438(7) 161.7 .
C20 H20A F9 0.95 2.38 3.192(8) 143.7 1_655

loop_
_geom_torsion_atom_site_label_1
_geom_torsion_atom_site_label_2
_geom_torsion_atom_site_label_3
_geom_torsion_atom_site_label_4
_geom_torsion
_geom_torsion_site_symmetry_1
_geom_torsion_site_symmetry_2
_geom_torsion_site_symmetry_3
_geom_torsion_site_symmetry_4
_geom_torsion_publ_flag
N3 Hg1 S1 C1 -166.0(2) . . . . ?
N5 Hg1 S1 C1 -59.9(2) . . . . ?
N3 Hg1 S2 C10 -62.1(2) . . . . ?
N5 Hg1 S2 C10 -168.0(2) . . . . ?
S2 Hg1 N3 C19 -136.7(5) . . . . ?
S1 Hg1 N3 C19 49.2(5) . . . . ?
N5 Hg1 N3 C19 -51.6(5) . . . . ?
S2 Hg1 N3 C21 53.7(5) . . . . ?
S1 Hg1 N3 C21 -120.4(5) . . . . ?
N5 Hg1 N3 C21 138.7(5) . . . . ?
S2 Hg1 N5 C23 53.0(5) . . . . ?
S1 Hg1 N5 C23 -134.1(5) . . . . ?
N3 Hg1 N5 C23 -48.6(5) . . . . ?
S2 Hg1 N5 C25 -122.3(5) . . . . ?
S1 Hg1 N5 C25 50.5(5) . . . . ?
N3 Hg1 N5 C25 136.1(5) . . . . ?
Hg1 S1 C1 C6 -29.9(6) . . . . ?
Hg1 S1 C1 C2 153.1(4) . . . . ?
C6 C1 C2 C3 -0.4(9) . . . . ?
S1 C1 C2 C3 176.9(5) . . . . ?
C1 C2 C3 C4 0.3(9) . . . . ?
C2 C3 C4 C5 0.2(8) . . . . ?
C2 C3 C4 N1 -179.3(5) . . . . ?
C7 N1 C4 C5 -117.2(6) . . . . ?
C9 N1 C4 C5 122.4(6) . . . . ?
C8 N1 C4 C5 2.2(7) . . . . ?
C7 N1 C4 C3 62.3(6) . . . . ?
C9 N1 C4 C3 -58.1(6) . . . . ?
C8 N1 C4 C3 -178.4(5) . . . . ?
C3 C4 C5 C6 -0.6(9) . . . . ?
N1 C4 C5 C6 178.8(5) . . . . ?
C2 C1 C6 C5 -0.1(9) . . . . ?
S1 C1 C6 C5 -177.1(5) . . . . ?
C4 C5 C6 C1 0.6(9) . . . . ?
Hg1 S2 C10 C15 163.4(4) . . . . ?
Hg1 S2 C10 C11 -18.9(6) . . . . ?
C15 C10 C11 C12 -0.5(10) . . . . ?
S2 C10 C11 C12 -178.2(6) . . . . ?
C10 C11 C12 C13 1.1(11) . . . . ?
C11 C12 C13 C14 -0.6(10) . . . . ?
C11 C12 C13 N2 177.5(6) . . . . ?
C16 N2 C13 C14 -131.5(5) . . . . ?
C17 N2 C13 C14 -11.1(7) . . . . ?
C18 N2 C13 C14 108.5(6) . . . . ?
C16 N2 C13 C12 50.4(7) . . . . ?
C17 N2 C13 C12 170.9(5) . . . . ?
C18 N2 C13 C12 -69.6(6) . . . . ?
C12 C13 C14 C15 -0.5(9) . . . . ?
N2 C13 C14 C15 -178.6(5) . . . . ?
C11 C10 C15 C14 -0.6(9) . . . . ?
S2 C10 C15 C14 177.3(4) . . . . ?
C13 C14 C15 C10 1.1(9) . . . . ?
C21 N3 C19 N4 -0.3(7) . . . . ?
Hg1 N3 C19 N4 -172.1(4) . . . . ?
C20 N4 C19 N3 0.1(7) . . . . ?
C22 N4 C19 N3 179.1(6) . . . . ?
C19 N4 C20 C21 0.0(7) . . . . ?
C22 N4 C20 C21 -179.0(6) . . . . ?
N4 C20 C21 N3 -0.2(8) . . . . ?
C19 N3 C21 C20 0.3(7) . . . . ?
Hg1 N3 C21 C20 171.4(4) . . . . ?
C25 N5 C23 N6 0.3(7) . . . . ?
Hg1 N5 C23 N6 -176.0(4) . . . . ?
C24 N6 C23 N5 -1.0(7) . . . . ?
C26 N6 C23 N5 178.5(6) . . . . ?
C23 N6 C24 C25 1.3(7) . . . . ?
C26 N6 C24 C25 -178.3(6) . . . . ?
N6 C24 C25 N5 -1.1(7) . . . . ?
C23 N5 C25 C24 0.5(7) . . . . ?
Hg1 N5 C25 C24 176.5(4) . . . . ?
